data_7114464
loop_
_publ_author_name
'Ionescu, E.'
'Jones, P. G.'
'Streubel, R.'

_publ_section_title
;
 Synthesis of the first 2,3-dihydro-1,2,3-azadiphosphete complex
;
_journal_issue 19
_journal_name_full 'Chemical Communications'
_journal_page_first 2204
_journal_page_last 2205
_journal_paper_doi 10.1039/b206233j
_journal_year 2002
_chemical_formula_sum 'C26 H43 N O5 P2 Si4 W'
_chemical_formula_weight 807.76
_space_group_IT_number 14
_symmetry_cell_setting monoclinic
_symmetry_space_group_name_Hall '-P 2yn'
_symmetry_space_group_name_H-M 'P 1 21/n 1'
_atom_sites_solution_hydrogens geom
_atom_sites_solution_primary heavy
_atom_sites_solution_secondary difmap
_audit_creation_method SHELXL-97
_cell_angle_alpha 90.00
_cell_angle_beta 97.072(4)
_cell_angle_gamma 90.00
_cell_formula_units_Z 4
_cell_length_a 14.7253(8)
_cell_length_b 13.0428(8)
_cell_length_c 18.8621(12)
_cell_measurement_reflns_used 6240
_cell_measurement_temperature 133(2)
_cell_measurement_theta_max 30.4
_cell_measurement_theta_min 2.17
_cell_volume 3595.1(4)
_computing_cell_refinement 'Bruker Saint'
_computing_data_collection 'Bruker Smart'
_computing_data_reduction 'Bruker Saint'
_computing_molecular_graphics 'Siemens XP'
_computing_publication_material SHELXL-97
_computing_structure_refinement 'SHELXL-97 (Sheldrick, 1997)'
_computing_structure_solution 'SHELXS-97 (Sheldrick, 1990)'
_diffrn_ambient_temperature 133(2)
_diffrn_detector_area_resol_mean 8.192
_diffrn_measured_fraction_theta_full 0.999
_diffrn_measured_fraction_theta_max 0.999
_diffrn_measurement_device_type 'Bruker AXS Smart CCD 1000'
_diffrn_measurement_method '\w- & \f-scan'
_diffrn_radiation_monochromator graphite
_diffrn_radiation_source 'fine-focus sealed tube'
_diffrn_radiation_type MoK\a
_diffrn_radiation_wavelength 0.71073
_diffrn_reflns_av_R_equivalents 0.0490
_diffrn_reflns_av_sigmaI/netI 0.0404
_diffrn_reflns_limit_h_max 20
_diffrn_reflns_limit_h_min -20
_diffrn_reflns_limit_k_max 18
_diffrn_reflns_limit_k_min -18
_diffrn_reflns_limit_l_max 26
_diffrn_reflns_limit_l_min -26
_diffrn_reflns_number 73721
_diffrn_reflns_theta_full 30.00
_diffrn_reflns_theta_max 30.03
_diffrn_reflns_theta_min 1.66
_exptl_absorpt_coefficient_mu 3.468
_exptl_absorpt_correction_T_max 0.8017
_exptl_absorpt_correction_T_min 0.6749
_exptl_absorpt_correction_type multi-scan
_exptl_absorpt_process_details sadabs
_exptl_crystal_colour yellow
_exptl_crystal_density_diffrn 1.492
_exptl_crystal_density_method 'not measured'
_exptl_crystal_description prism
_exptl_crystal_F_000 1624
_exptl_crystal_size_max 0.14
_exptl_crystal_size_mid 0.13
_exptl_crystal_size_min 0.08
_refine_diff_density_max 0.769
_refine_diff_density_min -0.469
_refine_diff_density_rms 0.088
_refine_ls_extinction_method none
_refine_ls_goodness_of_fit_ref 0.916
_refine_ls_hydrogen_treatment 'rigid methyls, others riding'
_refine_ls_matrix_type full
_refine_ls_number_parameters 364
_refine_ls_number_reflns 10522
_refine_ls_number_restraints 59
_refine_ls_restrained_S_all 0.913
_refine_ls_R_factor_all 0.0476
_refine_ls_R_factor_gt 0.0217
_refine_ls_shift/su_max 0.001
_refine_ls_shift/su_mean 0.000
_refine_ls_structure_factor_coef Fsqd
_refine_ls_weighting_details 'calc w=1/[\s^2^(Fo^2^)+(0.0176P)^2^] where P=(Fo^2^+2Fc^2^)/3'
_refine_ls_weighting_scheme calc
_refine_ls_wR_factor_gt 0.0400
_refine_ls_wR_factor_ref 0.0448
_reflns_number_gt 7214
_reflns_number_total 10522
_reflns_threshold_expression >2sigma(I)
_cod_data_source_file b206233j.txt
_cod_data_source_block loemilo
_cod_depositor_comments
;
The following automatic conversions were performed:

'_atom_sites_solution_primary' value 'heavy-atom' was changed to
'heavy'.

Automatic conversion script
Id: cif_fix_values 6452 2018-10-05 10:23:21Z andrius 
;
_cod_original_sg_symbol_H-M 'P 21/n'
_cod_database_code 7114464

loop_
_symmetry_equiv_pos_as_xyz
'x, y, z'
'-x+1/2, y+1/2, -z+1/2'
'-x, -y, -z'
'x-1/2, -y-1/2, z-1/2'

loop_
_atom_site_label
_atom_site_type_symbol
_atom_site_fract_x
_atom_site_fract_y
_atom_site_fract_z
_atom_site_U_iso_or_equiv
_atom_site_adp_type
_atom_site_occupancy
_atom_site_symmetry_multiplicity
_atom_site_calc_flag
_atom_site_refinement_flags
W W 0.474329(6) 0.246679(8) 0.105676(4) 0.01894(3) Uani 1 1 d .
P1 P 0.48635(4) 0.37887(4) 0.20424(3) 0.01712(12) Uani 1 1 d .
P2 P 0.50100(4) 0.36662(4) 0.32450(3) 0.01703(12) Uani 1 1 d .
Si1 Si 0.60339(4) 0.26115(5) 0.45265(3) 0.01985(13) Uani 1 1 d U
Si2 Si 0.43278(4) 0.13717(5) 0.37060(3) 0.01943(13) Uani 1 1 d U
Si3 Si 0.48285(4) 0.62088(5) 0.18667(3) 0.01990(13) Uani 1 1 d U
Si4 Si 0.67170(4) 0.49679(5) 0.23054(3) 0.02234(14) Uani 1 1 d U
N N 0.37788(12) 0.41728(13) 0.22232(10) 0.0197(4) Uani 1 1 d U
O1 O 0.44057(11) 0.09422(12) -0.02457(9) 0.0293(4) Uani 1 1 d .
O2 O 0.40289(13) 0.42507(14) -0.00190(9) 0.0403(5) Uani 1 1 d .
O3 O 0.67536(13) 0.29052(16) 0.06642(10) 0.0461(5) Uani 1 1 d .
O4 O 0.55930(12) 0.05757(13) 0.19781(9) 0.0353(4) Uani 1 1 d .
O5 O 0.26675(11) 0.20629(15) 0.12959(9) 0.0354(4) Uani 1 1 d .
C1 C 0.45408(15) 0.15020(18) 0.02301(13) 0.0226(5) Uani 1 1 d .
C2 C 0.42795(16) 0.36227(19) 0.03814(12) 0.0265(5) Uani 1 1 d .
C3 C 0.60347(18) 0.27549(18) 0.08210(13) 0.0289(6) Uani 1 1 d .
C4 C 0.52716(15) 0.12725(19) 0.16682(12) 0.0238(5) Uani 1 1 d .
C5 C 0.34208(17) 0.22021(18) 0.12359(12) 0.0248(5) Uani 1 1 d .
C6 C 0.52617(14) 0.23790(15) 0.36472(11) 0.0173(4) Uani 1 1 d U
H6 H 0.5677 0.2056 0.3330 0.021 Uiso 1 1 calc R
C7 C 0.63693(16) 0.13778(18) 0.49869(12) 0.0261(5) Uani 1 1 d U
H7A H 0.6682 0.0942 0.4670 0.039 Uiso 1 1 calc R
H7B H 0.5821 0.1026 0.5107 0.039 Uiso 1 1 calc R
H7C H 0.6781 0.1517 0.5425 0.039 Uiso 1 1 calc R
C8 C 0.71122(15) 0.32692(18) 0.43625(12) 0.0258(5) Uani 1 1 d U
H8A H 0.6964 0.3917 0.4111 0.039 Uiso 1 1 calc R
H8B H 0.7457 0.2828 0.4070 0.039 Uiso 1 1 calc R
H8C H 0.7483 0.3409 0.4820 0.039 Uiso 1 1 calc R
C9 C 0.54521(16) 0.34572(18) 0.51291(12) 0.0291(6) Uani 1 1 d U
H9A H 0.5846 0.3544 0.5583 0.044 Uiso 1 1 calc R
H9B H 0.4872 0.3144 0.5218 0.044 Uiso 1 1 calc R
H9C H 0.5332 0.4128 0.4902 0.044 Uiso 1 1 calc R
C10 C 0.34189(15) 0.14035(17) 0.29308(12) 0.0244(5) Uani 1 1 d U
H10A H 0.3695 0.1311 0.2488 0.037 Uiso 1 1 calc R
H10B H 0.3103 0.2066 0.2918 0.037 Uiso 1 1 calc R
H10C H 0.2979 0.0851 0.2977 0.037 Uiso 1 1 calc R
C11 C 0.37743(15) 0.14925(18) 0.45425(12) 0.0247(5) Uani 1 1 d U
H11A H 0.3466 0.2158 0.4547 0.037 Uiso 1 1 calc R
H11B H 0.4242 0.1441 0.4958 0.037 Uiso 1 1 calc R
H11C H 0.3325 0.0942 0.4560 0.037 Uiso 1 1 calc R
C12 C 0.48862(16) 0.00848(17) 0.36686(12) 0.0247(5) Uani 1 1 d U
H12A H 0.4420 -0.0454 0.3657 0.037 Uiso 1 1 calc R
H12B H 0.5337 -0.0006 0.4092 0.037 Uiso 1 1 calc R
H12C H 0.5193 0.0041 0.3237 0.037 Uiso 1 1 calc R
C13 C 0.38039(14) 0.39086(15) 0.28920(12) 0.0177(4) Uani 1 1 d U
C14 C 0.30065(15) 0.40144(16) 0.32858(12) 0.0198(5) Uani 1 1 d U
C15 C 0.21281(15) 0.39899(17) 0.29121(14) 0.0257(5) Uani 1 1 d U
H15 H 0.2047 0.3880 0.2410 0.031 Uiso 1 1 calc R
C16 C 0.13741(17) 0.41267(18) 0.32738(15) 0.0334(6) Uani 1 1 d U
H16 H 0.0776 0.4117 0.3019 0.040 Uiso 1 1 calc R
C17 C 0.14890(19) 0.42774(18) 0.40036(16) 0.0376(7) Uani 1 1 d U
H17 H 0.0968 0.4371 0.4248 0.045 Uiso 1 1 calc R
C18 C 0.23494(19) 0.42936(19) 0.43808(15) 0.0368(7) Uani 1 1 d U
H18 H 0.2422 0.4393 0.4884 0.044 Uiso 1 1 calc R
C19 C 0.31143(17) 0.41628(17) 0.40227(13) 0.0281(5) Uani 1 1 d U
H19 H 0.3710 0.4175 0.4281 0.034 Uiso 1 1 calc R
C20 C 0.54858(13) 0.49492(16) 0.18487(11) 0.0173(4) Uani 1 1 d U
H20 H 0.5562 0.4868 0.1332 0.021 Uiso 1 1 calc R
C21 C 0.38283(15) 0.61927(18) 0.11585(12) 0.0269(5) Uani 1 1 d U
H21A H 0.3428 0.5615 0.1240 0.040 Uiso 1 1 calc R
H21B H 0.4043 0.6118 0.0690 0.040 Uiso 1 1 calc R
H21C H 0.3487 0.6836 0.1173 0.040 Uiso 1 1 calc R
C22 C 0.44608(16) 0.64986(18) 0.27581(12) 0.0280(5) Uani 1 1 d U
H22A H 0.4355 0.7237 0.2797 0.042 Uiso 1 1 calc R
H22B H 0.4940 0.6283 0.3136 0.042 Uiso 1 1 calc R
H22C H 0.3894 0.6127 0.2809 0.042 Uiso 1 1 calc R
C23 C 0.56030(16) 0.72544(16) 0.16307(14) 0.0285(6) Uani 1 1 d U
H23A H 0.5853 0.7076 0.1189 0.043 Uiso 1 1 calc R
H23B H 0.6106 0.7340 0.2018 0.043 Uiso 1 1 calc R
H23C H 0.5258 0.7896 0.1562 0.043 Uiso 1 1 calc R
C24 C 0.71606(15) 0.36365(18) 0.24904(13) 0.0281(5) Uani 1 1 d U
H24A H 0.7219 0.3288 0.2038 0.042 Uiso 1 1 calc R
H24B H 0.6734 0.3255 0.2751 0.042 Uiso 1 1 calc R
H24C H 0.7761 0.3669 0.2779 0.042 Uiso 1 1 calc R
C25 C 0.68475(16) 0.57292(18) 0.31540(13) 0.0309(6) Uani 1 1 d U
H25A H 0.7473 0.5654 0.3394 0.046 Uiso 1 1 calc R
H25B H 0.6413 0.5478 0.3468 0.046 Uiso 1 1 calc R
H25C H 0.6724 0.6454 0.3044 0.046 Uiso 1 1 calc R
C26 C 0.74596(16) 0.5531(2) 0.16709(14) 0.0365(7) Uani 1 1 d U
H26A H 0.7334 0.6266 0.1617 0.055 Uiso 1 1 calc R
H26B H 0.7331 0.5193 0.1205 0.055 Uiso 1 1 calc R
H26C H 0.8104 0.5429 0.1858 0.055 Uiso 1 1 calc R

loop_
_atom_site_aniso_label
_atom_site_aniso_U_11
_atom_site_aniso_U_22
_atom_site_aniso_U_33
_atom_site_aniso_U_23
_atom_site_aniso_U_13
_atom_site_aniso_U_12
W 0.01937(4) 0.02200(4) 0.01558(4) 0.00171(5) 0.00266(3) 0.00007(4)
P1 0.0161(3) 0.0198(3) 0.0154(3) 0.0031(2) 0.0021(2) 0.0000(2)
P2 0.0177(3) 0.0172(3) 0.0162(3) 0.0027(2) 0.0023(2) -0.0008(2)
Si1 0.0212(3) 0.0219(3) 0.0161(3) 0.0024(3) 0.0006(2) -0.0004(3)
Si2 0.0217(3) 0.0186(3) 0.0181(3) 0.0035(3) 0.0024(3) -0.0019(3)
Si3 0.0199(3) 0.0194(3) 0.0207(3) 0.0039(3) 0.0034(3) 0.0014(3)
Si4 0.0160(3) 0.0270(3) 0.0237(3) 0.0076(3) 0.0013(3) -0.0010(3)
N 0.0173(9) 0.0197(10) 0.0225(10) 0.0028(8) 0.0039(8) -0.0011(7)
O1 0.0348(10) 0.0292(10) 0.0240(9) -0.0025(8) 0.0038(8) 0.0047(8)
O2 0.0603(13) 0.0349(11) 0.0246(10) 0.0073(8) 0.0004(9) 0.0091(9)
O3 0.0303(10) 0.0741(14) 0.0365(11) 0.0066(10) 0.0147(9) -0.0063(10)
O4 0.0331(10) 0.0356(10) 0.0363(11) 0.0124(9) 0.0013(8) 0.0032(8)
O5 0.0230(10) 0.0564(12) 0.0258(10) 0.0051(8) -0.0004(8) -0.0038(8)
C1 0.0223(12) 0.0231(12) 0.0231(13) 0.0073(10) 0.0053(10) 0.0050(10)
C2 0.0303(14) 0.0301(14) 0.0192(12) -0.0017(11) 0.0026(10) 0.0001(11)
C3 0.0336(14) 0.0326(15) 0.0203(12) 0.0013(10) 0.0032(10) 0.0008(11)
C4 0.0197(12) 0.0313(13) 0.0207(12) -0.0007(10) 0.0042(9) -0.0034(10)
C5 0.0290(13) 0.0291(13) 0.0156(11) 0.0031(9) -0.0006(10) 0.0012(10)
C6 0.0191(10) 0.0174(11) 0.0155(9) 0.0014(9) 0.0024(8) 0.0000(9)
C7 0.0277(13) 0.0301(13) 0.0198(12) 0.0051(10) -0.0007(10) 0.0007(10)
C8 0.0235(12) 0.0318(14) 0.0210(12) 0.0027(10) -0.0021(10) -0.0039(10)
C9 0.0308(14) 0.0320(14) 0.0239(13) -0.0028(11) 0.0012(11) -0.0018(11)
C10 0.0241(12) 0.0216(12) 0.0269(13) 0.0003(10) 0.0015(10) -0.0028(10)
C11 0.0260(12) 0.0265(13) 0.0225(12) 0.0030(10) 0.0061(10) -0.0014(10)
C12 0.0299(13) 0.0228(12) 0.0217(12) 0.0037(10) 0.0044(10) -0.0032(10)
C13 0.0181(11) 0.0120(10) 0.0235(12) 0.0029(9) 0.0039(9) -0.0009(8)
C14 0.0205(11) 0.0117(10) 0.0287(13) 0.0042(9) 0.0087(10) 0.0013(9)
C15 0.0217(12) 0.0201(12) 0.0362(14) 0.0067(10) 0.0068(10) 0.0001(9)
C16 0.0219(13) 0.0242(13) 0.0560(18) 0.0088(12) 0.0122(12) 0.0029(10)
C17 0.0361(15) 0.0209(13) 0.062(2) 0.0003(13) 0.0313(14) 0.0013(11)
C18 0.0481(17) 0.0294(14) 0.0373(16) -0.0074(12) 0.0237(13) -0.0036(12)
C19 0.0301(14) 0.0254(13) 0.0305(14) -0.0017(11) 0.0110(11) -0.0008(10)
C20 0.0177(11) 0.0202(11) 0.0144(11) 0.0044(9) 0.0036(8) -0.0007(9)
C21 0.0262(13) 0.0251(13) 0.0287(13) 0.0068(11) 0.0010(10) 0.0043(10)
C22 0.0317(14) 0.0250(13) 0.0281(13) 0.0000(10) 0.0073(11) 0.0036(10)
C23 0.0279(13) 0.0220(13) 0.0357(14) 0.0052(10) 0.0042(11) -0.0003(9)
C24 0.0221(12) 0.0350(14) 0.0267(13) 0.0064(11) 0.0015(10) 0.0074(11)
C25 0.0275(13) 0.0293(13) 0.0336(14) 0.0030(11) -0.0058(11) -0.0051(11)
C26 0.0208(13) 0.0500(17) 0.0387(16) 0.0180(13) 0.0038(11) -0.0021(12)

loop_
_atom_type_symbol
_atom_type_description
_atom_type_scat_dispersion_real
_atom_type_scat_dispersion_imag
_atom_type_scat_source
C C 0.0033 0.0016 'International Tables Vol C Tables 4.2.6.8 and 6.1.1.4'
H H 0.0000 0.0000 'International Tables Vol C Tables 4.2.6.8 and 6.1.1.4'
N N 0.0061 0.0033 'International Tables Vol C Tables 4.2.6.8 and 6.1.1.4'
O O 0.0106 0.0060 'International Tables Vol C Tables 4.2.6.8 and 6.1.1.4'
Si Si 0.0817 0.0704 'International Tables Vol C Tables 4.2.6.8 and 6.1.1.4'
P P 0.1023 0.0942 'International Tables Vol C Tables 4.2.6.8 and 6.1.1.4'
W W -0.8490 6.8722 'International Tables Vol C Tables 4.2.6.8 and 6.1.1.4'

loop_
_geom_angle_atom_site_label_1
_geom_angle_atom_site_label_2
_geom_angle_atom_site_label_3
_geom_angle
C1 W C4 88.28(9)
C1 W C2 88.38(9)
C4 W C2 175.21(9)
C1 W C3 89.97(9)
C4 W C3 87.88(9)
C2 W C3 88.69(10)
C1 W C5 88.22(9)
C4 W C5 94.73(9)
C2 W C5 88.60(9)
C3 W C5 176.78(9)
C1 W P1 174.22(6)
C4 W P1 96.79(7)
C2 W P1 86.72(7)
C3 W P1 92.98(7)
C5 W P1 88.60(7)
N P1 C20 107.11(9)
N P1 P2 78.51(6)
C20 P1 P2 105.72(7)
N P1 W 110.89(6)
C20 P1 W 114.16(7)
P2 P1 W 132.89(3)
C13 P2 C6 115.86(9)
C13 P2 P1 69.92(7)
C6 P2 P1 117.58(7)
C8 Si1 C7 106.98(10)
C8 Si1 C9 107.07(11)
C7 Si1 C9 109.96(11)
C8 Si1 C6 110.86(10)
C7 Si1 C6 111.18(10)
C9 Si1 C6 110.65(10)
C10 Si2 C11 108.41(11)
C10 Si2 C12 105.51(11)
C11 Si2 C12 110.25(10)
C10 Si2 C6 113.09(10)
C11 Si2 C6 112.45(10)
C12 Si2 C6 106.91(10)
C21 Si3 C23 106.83(11)
C21 Si3 C22 110.90(11)
C23 Si3 C22 108.68(11)
C21 Si3 C20 109.59(10)
C23 Si3 C20 107.37(10)
C22 Si3 C20 113.20(10)
C26 Si4 C24 105.39(11)
C26 Si4 C25 109.42(12)
C24 Si4 C25 109.61(11)
C26 Si4 C20 108.31(10)
C24 Si4 C20 111.24(10)
C25 Si4 C20 112.59(10)
C13 N P1 101.26(14)
O1 C1 W 178.6(2)
O2 C2 W 177.4(2)
O3 C3 W 177.6(2)
O4 C4 W 175.8(2)
O5 C5 W 176.2(2)
P2 C6 Si2 122.29(11)
P2 C6 Si1 106.10(10)
Si2 C6 Si1 114.35(11)
N C13 C14 122.30(19)
N C13 P2 107.80(15)
C14 C13 P2 128.77(17)
C19 C14 C15 119.5(2)
C19 C14 C13 121.1(2)
C15 C14 C13 119.4(2)
C16 C15 C14 119.9(2)
C17 C16 C15 120.2(2)
C18 C17 C16 120.7(2)
C17 C18 C19 119.7(3)
C14 C19 C18 120.1(2)
P1 C20 Si3 116.17(11)
P1 C20 Si4 113.05(11)
Si3 C20 Si4 115.86(11)

loop_
_geom_bond_atom_site_label_1
_geom_bond_atom_site_label_2
_geom_bond_distance
W C1 1.997(2)
W C4 2.035(2)
W C2 2.037(2)
W C3 2.041(3)
W C5 2.046(3)
W P1 2.5257(6)
P1 N 1.7473(18)
P1 C20 1.829(2)
P1 P2 2.2577(8)
P2 C13 1.846(2)
P2 C6 1.861(2)
Si1 C8 1.864(2)
Si1 C7 1.866(2)
Si1 C9 1.866(2)
Si1 C6 1.916(2)
Si2 C10 1.857(2)
Si2 C11 1.870(2)
Si2 C12 1.874(2)
Si2 C6 1.915(2)
Si3 C21 1.863(2)
Si3 C23 1.866(2)
Si3 C22 1.867(2)
Si3 C20 1.909(2)
Si4 C26 1.868(2)
Si4 C24 1.873(2)
Si4 C25 1.873(2)
Si4 C20 1.909(2)
N C13 1.304(3)
O1 C1 1.155(3)
O2 C2 1.144(3)
O3 C3 1.150(3)
O4 C4 1.150(3)
O5 C5 1.143(3)
C13 C14 1.471(3)
C14 C19 1.393(3)
C14 C15 1.395(3)
C15 C16 1.384(3)
C16 C17 1.380(4)
C17 C18 1.375(4)
C18 C19 1.393(3)
